data_7214468
loop_
_publ_author_name
'Khavasi, Hamid Reza'
'Hosseini, Mahdieh'
'Tehrani, Alireza Azhdari'
'Naderi, Soheila'

_publ_section_title
;
 Strengthening N&#x22EF;X halogen bonding via nitrogen substitution in the
 aromatic framework of halogen-substituted arylpyrazinamides
;
_journal_issue 21
_journal_name_full CrystEngComm
_journal_page_first 4546
_journal_paper_doi 10.1039/c3ce41856a
_journal_volume 16
_journal_year 2014
_chemical_formula_moiety 'C11 H8 I1 N3 O1'
_chemical_formula_sum 'C11 H8 I N3 O'
_chemical_formula_weight 325.10
_chemical_name_systematic
;
 ?
;
_space_group_IT_number 2
_symmetry_cell_setting triclinic
_symmetry_space_group_name_Hall '-P 1'
_symmetry_space_group_name_H-M 'P -1'
_atom_sites_solution_hydrogens geom
_atom_sites_solution_primary direct
_atom_sites_solution_secondary difmap
_audit_creation_method SHELXL-97
_cell_angle_alpha 78.850(11)
_cell_angle_beta 85.640(11)
_cell_angle_gamma 70.594(11)
_cell_formula_units_Z 2
_cell_length_a 5.9550(8)
_cell_length_b 7.7126(11)
_cell_length_c 12.9998(17)
_cell_measurement_reflns_used 998
_cell_measurement_temperature 298(2)
_cell_measurement_theta_max 29.22
_cell_measurement_theta_min 1.60
_cell_volume 552.47(14)
_computing_cell_refinement 'SAINTPlus (Bruker, 1998a)'
_computing_data_collection 'SMART (Bruker, 1998b)'
_computing_data_reduction 'SAINTPlus (Bruker, 1998a)'
_computing_molecular_graphics 'ORTEP-3 for Windows (Farrugia, 1997)'
_computing_publication_material 'WinGX (Farrugia, 1999)'
_computing_structure_refinement 'SHELXL-97 (Sheldrick, 1997)'
_computing_structure_solution 'SHELXS-97 (Sheldrick, 1990)'
_diffrn_ambient_temperature 298(2)
_diffrn_measured_fraction_theta_full 0.985
_diffrn_measured_fraction_theta_max 0.985
_diffrn_measurement_device_type 'Bruker SMART 1000 CCD area detector'
_diffrn_measurement_method 'phi and omega scans'
_diffrn_radiation_monochromator graphite
_diffrn_radiation_source 'fine-focus sealed tube'
_diffrn_radiation_type MoK\a
_diffrn_radiation_wavelength 0.71073
_diffrn_reflns_av_R_equivalents 0.0372
_diffrn_reflns_av_sigmaI/netI 0.0281
_diffrn_reflns_limit_h_max 8
_diffrn_reflns_limit_h_min -8
_diffrn_reflns_limit_k_max 10
_diffrn_reflns_limit_k_min -10
_diffrn_reflns_limit_l_max 17
_diffrn_reflns_limit_l_min -17
_diffrn_reflns_number 6693
_diffrn_reflns_theta_full 29.22
_diffrn_reflns_theta_max 29.22
_diffrn_reflns_theta_min 1.60
_exptl_absorpt_coefficient_mu 2.879
_exptl_absorpt_correction_T_max 0.776
_exptl_absorpt_correction_T_min 0.720
_exptl_absorpt_correction_type numerical
_exptl_absorpt_process_details 'shape of crystal determined optically'
_exptl_crystal_colour Colorless
_exptl_crystal_density_diffrn 1.954
_exptl_crystal_density_method 'not measured'
_exptl_crystal_description Needle
_exptl_crystal_F_000 312
_exptl_crystal_size_max 0.18
_exptl_crystal_size_mid 0.10
_exptl_crystal_size_min 0.09
_refine_diff_density_max 0.615
_refine_diff_density_min -0.609
_refine_diff_density_rms 0.068
_refine_ls_extinction_method none
_refine_ls_goodness_of_fit_ref 1.091
_refine_ls_hydrogen_treatment constr
_refine_ls_matrix_type full
_refine_ls_number_parameters 145
_refine_ls_number_reflns 2920
_refine_ls_number_restraints 0
_refine_ls_restrained_S_all 1.091
_refine_ls_R_factor_all 0.0355
_refine_ls_R_factor_gt 0.0296
_refine_ls_shift/su_max 0.002
_refine_ls_shift/su_mean 0.001
_refine_ls_structure_factor_coef Fsqd
_refine_ls_weighting_details 'calc w=1/[\s^2^(Fo^2^)+(0.0271P)^2^+0.2837P] where P=(Fo^2^+2Fc^2^)/3'
_refine_ls_weighting_scheme calc
_refine_ls_wR_factor_gt 0.0668
_refine_ls_wR_factor_ref 0.0692
_reflns_number_gt 2591
_reflns_number_total 2920
_reflns_threshold_expression >2sigma(I)
_cod_data_source_file c3ce41856a2.cif
_cod_data_source_block new
_cod_depositor_comments
;
The following automatic conversions were performed:

'_symmetry_cell_setting' value 'Triclinic' changed to 'triclinic'
according to
/usr/data/users/saulius/crontab/automatic-downloads/rss-feeds/RSC/lib/dictionaries/cif_core.dic
dictionary named 'cif_core.dic' version 2.4.2 from 2011-04-26.

Automatic conversion script
Id: cif_fix_values 2281 2013-09-26 08:29:07Z andrius 

 Adding full bibliography for 7214461--7214468.cif.
;
_cod_original_cell_volume 552.47(13)
_cod_original_sg_symbol_H-M P-1
_cod_original_formula_sum 'C11 H8 I1 N3 O1'
_cod_database_code 7214468

loop_
_symmetry_equiv_pos_as_xyz
'x, y, z'
'-x, -y, -z'

loop_
_atom_site_label
_atom_site_type_symbol
_atom_site_fract_x
_atom_site_fract_y
_atom_site_fract_z
_atom_site_U_iso_or_equiv
_atom_site_adp_type
_atom_site_occupancy
_atom_site_symmetry_multiplicity
_atom_site_calc_flag
_atom_site_refinement_flags
C1 C 0.9580(6) 0.4869(5) 0.7809(2) 0.0579(8) Uani 1 1 d .
H1 H 0.8173 0.4738 0.8119 0.069 Uiso 1 1 calc R
C2 C 1.1659(6) 0.4065(5) 0.8365(2) 0.0567(7) Uani 1 1 d .
H2 H 1.1601 0.3417 0.9043 0.068 Uiso 1 1 calc R
C3 C 1.3684(5) 0.5141(4) 0.7003(2) 0.0507(6) Uani 1 1 d .
H3 H 1.5095 0.5268 0.6694 0.061 Uiso 1 1 calc R
C4 C 1.1606(5) 0.5958(4) 0.64401(19) 0.0429(5) Uani 1 1 d .
C5 C 1.1675(5) 0.7024(4) 0.53475(19) 0.0455(5) Uani 1 1 d .
C6 C 0.9020(5) 0.8740(4) 0.38453(19) 0.0440(5) Uani 1 1 d .
C7 C 0.6630(5) 0.9524(5) 0.3580(2) 0.0546(7) Uani 1 1 d .
H7 H 0.5469 0.9373 0.4077 0.066 Uiso 1 1 calc R
C8 C 0.5957(5) 1.0526(5) 0.2588(2) 0.0565(7) Uani 1 1 d .
H8 H 0.4353 1.1049 0.2419 0.068 Uiso 1 1 calc R
C9 C 0.7676(5) 1.0746(4) 0.1848(2) 0.0450(5) Uani 1 1 d .
C10 C 1.0049(5) 1.0012(4) 0.2105(2) 0.0510(6) Uani 1 1 d .
H10 H 1.1199 1.0191 0.1609 0.061 Uiso 1 1 calc R
C11 C 1.0731(5) 0.9006(4) 0.3100(2) 0.0516(6) Uani 1 1 d .
H11 H 1.2336 0.8509 0.3269 0.062 Uiso 1 1 calc R
N1 N 0.9527(4) 0.5834(4) 0.68335(18) 0.0517(6) Uani 1 1 d .
N2 N 1.3738(5) 0.4173(4) 0.7977(2) 0.0554(6) Uani 1 1 d .
N3 N 0.9554(4) 0.7685(4) 0.48568(17) 0.0496(5) Uani 1 1 d .
H3A H 0.8387 0.7427 0.5209 0.060 Uiso 1 1 calc R
O1 O 1.3526(4) 0.7231(4) 0.49748(18) 0.0637(6) Uani 1 1 d .
I1 I 0.66183(4) 1.21684(3) 0.033134(14) 0.05838(9) Uani 1 1 d .

loop_
_atom_site_aniso_label
_atom_site_aniso_U_11
_atom_site_aniso_U_22
_atom_site_aniso_U_33
_atom_site_aniso_U_23
_atom_site_aniso_U_13
_atom_site_aniso_U_12
C1 0.0518(15) 0.080(2) 0.0386(13) 0.0117(13) -0.0039(11) -0.0287(15)
C2 0.0571(16) 0.0716(19) 0.0379(13) 0.0131(12) -0.0096(12) -0.0274(15)
C3 0.0432(13) 0.0611(16) 0.0432(13) 0.0032(12) -0.0019(11) -0.0177(12)
C4 0.0483(13) 0.0441(12) 0.0348(11) 0.0001(9) -0.0024(10) -0.0166(11)
C5 0.0500(14) 0.0482(14) 0.0345(11) 0.0019(10) -0.0014(10) -0.0160(11)
C6 0.0496(14) 0.0485(13) 0.0327(11) 0.0028(10) -0.0029(10) -0.0194(11)
C7 0.0443(14) 0.0726(19) 0.0439(13) 0.0081(13) -0.0012(11) -0.0253(13)
C8 0.0461(14) 0.0696(19) 0.0471(15) 0.0102(13) -0.0055(12) -0.0205(14)
C9 0.0557(15) 0.0456(13) 0.0333(11) 0.0025(9) -0.0047(10) -0.0202(12)
C10 0.0530(15) 0.0635(17) 0.0338(12) 0.0005(11) 0.0012(11) -0.0209(13)
C11 0.0449(14) 0.0661(17) 0.0367(12) 0.0039(12) -0.0031(10) -0.0154(13)
N1 0.0466(12) 0.0669(15) 0.0381(11) 0.0090(10) -0.0078(9) -0.0226(11)
N2 0.0508(13) 0.0658(15) 0.0439(12) 0.0072(11) -0.0109(10) -0.0186(12)
N3 0.0501(12) 0.0600(14) 0.0339(10) 0.0078(9) -0.0035(9) -0.0200(11)
O1 0.0540(12) 0.0803(15) 0.0485(11) 0.0141(11) -0.0010(9) -0.0251(11)
I1 0.06625(14) 0.06311(13) 0.03816(10) 0.01049(8) -0.01042(8) -0.01977(10)

loop_
_atom_type_symbol
_atom_type_description
_atom_type_scat_dispersion_real
_atom_type_scat_dispersion_imag
_atom_type_scat_source
C C 0.0033 0.0016 'International Tables Vol C Tables 4.2.6.8 and 6.1.1.4'
H H 0.0000 0.0000 'International Tables Vol C Tables 4.2.6.8 and 6.1.1.4'
N N 0.0061 0.0033 'International Tables Vol C Tables 4.2.6.8 and 6.1.1.4'
O O 0.0106 0.0060 'International Tables Vol C Tables 4.2.6.8 and 6.1.1.4'
I I -0.4742 1.8119 'International Tables Vol C Tables 4.2.6.8 and 6.1.1.4'

loop_
_geom_angle_atom_site_label_1
_geom_angle_atom_site_label_2
_geom_angle_atom_site_label_3
_geom_angle
N1 C1 C2 121.8(3)
N1 C1 H1 119.1
C2 C1 H1 119.1
N2 C2 C1 122.9(3)
N2 C2 H2 118.6
C1 C2 H2 118.6
N2 C3 C4 122.2(3)
N2 C3 H3 118.9
C4 C3 H3 118.9
N1 C4 C3 122.1(2)
N1 C4 C5 118.5(2)
C3 C4 C5 119.4(2)
O1 C5 N3 125.5(2)
O1 C5 C4 120.5(2)
N3 C5 C4 114.0(2)
C11 C6 C7 118.9(2)
C11 C6 N3 123.9(2)
C7 C6 N3 117.2(2)
C8 C7 C6 120.8(3)
C8 C7 H7 119.6
C6 C7 H7 119.6
C9 C8 C7 119.7(3)
C9 C8 H8 120.1
C7 C8 H8 120.1
C10 C9 C8 120.2(2)
C10 C9 I1 120.85(19)
C8 C9 I1 119.0(2)
C9 C10 C11 120.3(3)
C9 C10 H10 119.9
C11 C10 H10 119.9
C10 C11 C6 120.1(3)
C10 C11 H11 119.9
C6 C11 H11 119.9
C4 N1 C1 115.7(2)
C2 N2 C3 115.3(2)
C5 N3 C6 128.1(2)
C5 N3 H3A 116.0
C6 N3 H3A 116.0

loop_
_geom_bond_atom_site_label_1
_geom_bond_atom_site_label_2
_geom_bond_distance
C1 N1 1.337(3)
C1 C2 1.376(4)
C1 H1 0.9300
C2 N2 1.324(4)
C2 H2 0.9300
C3 N2 1.336(4)
C3 C4 1.381(4)
C3 H3 0.9300
C4 N1 1.330(3)
C4 C5 1.502(3)
C5 O1 1.217(3)
C5 N3 1.354(3)
C6 C11 1.389(4)
C6 C7 1.390(4)
C6 N3 1.404(3)
C7 C8 1.381(4)
C7 H7 0.9300
C8 C9 1.380(4)
C8 H8 0.9300
C9 C10 1.377(4)
C9 I1 2.093(2)
C10 C11 1.387(4)
C10 H10 0.9300
C11 H11 0.9300
N3 H3A 0.8600

loop_
_geom_torsion_atom_site_label_1
_geom_torsion_atom_site_label_2
_geom_torsion_atom_site_label_3
_geom_torsion_atom_site_label_4
_geom_torsion
N1 C1 C2 N2 -0.6(6)
N2 C3 C4 N1 0.0(5)
N2 C3 C4 C5 -179.9(3)
N1 C4 C5 O1 177.2(3)
C3 C4 C5 O1 -2.9(4)
N1 C4 C5 N3 -2.9(4)
C3 C4 C5 N3 177.0(3)
C11 C6 C7 C8 1.1(5)
N3 C6 C7 C8 -177.7(3)
C6 C7 C8 C9 0.2(5)
C7 C8 C9 C10 -1.6(5)
C7 C8 C9 I1 177.3(3)
C8 C9 C10 C11 1.6(5)
I1 C9 C10 C11 -177.3(2)
C9 C10 C11 C6 -0.2(5)
C7 C6 C11 C10 -1.1(5)
N3 C6 C11 C10 177.6(3)
C3 C4 N1 C1 0.1(5)
C5 C4 N1 C1 -180.0(3)
C2 C1 N1 C4 0.1(5)
C1 C2 N2 C3 0.7(5)
C4 C3 N2 C2 -0.4(5)
O1 C5 N3 C6 -0.7(5)
C4 C5 N3 C6 179.4(3)
C11 C6 N3 C5 11.9(5)
C7 C6 N3 C5 -169.4(3)
